data_7711881
loop_
_publ_author_name
'Jiang, Ming'
'Zhang, Juzheng'
'Xu, Shihang'
'Li, Yanping'
'Li, Wenjuan'
'Liang, Hong'
'Yang, Feng'

_publ_section_title
;
 Designing a multitarget In(III) compound to overcome the resistance of
 lung cancer cells to cisplatin.
;
_journal_issue 2
_journal_name_full 'Dalton transactions (Cambridge, England : 2003)'
_journal_page_first 269
_journal_page_last 280
_journal_paper_doi 10.1039/d2dt03374g
_journal_volume 52
_journal_year 2023
_chemical_formula_moiety 'C14 H13 Cl2 In N4 S'
_chemical_formula_sum 'C14 H13 Cl2 In N4 S'
_chemical_formula_weight 455.06
_space_group_crystal_system triclinic
_space_group_IT_number 2
_space_group_name_Hall '-P 1'
_space_group_name_H-M_alt 'P -1'
_atom_sites_solution_hydrogens geom
_audit_creation_date 2022-11-09
_audit_creation_method
;
Olex2 1.5
(compiled 2022.04.07 svn.rca3783a0 for OlexSys, GUI svn.r6498)
;
_audit_update_record
;
2022-11-13 deposited with the CCDC.	2022-12-02 downloaded from the CCDC.
;
_cell_angle_alpha 103.089(4)
_cell_angle_beta 97.971(4)
_cell_angle_gamma 94.566(4)
_cell_formula_units_Z 2
_cell_length_a 7.4956(3)
_cell_length_b 8.4579(4)
_cell_length_c 13.7053(8)
_cell_measurement_reflns_used 2758
_cell_measurement_temperature 296(2)
_cell_measurement_theta_max 24.6470
_cell_measurement_theta_min 3.7610
_cell_volume 832.56(7)
_computing_cell_refinement 'CrysAlisPro 1.171.38.43 (Rigaku OD, 2015)'
_computing_data_collection 'CrysAlisPro 1.171.38.43 (Rigaku OD, 2015)'
_computing_data_reduction 'CrysAlisPro 1.171.38.43 (Rigaku OD, 2015)'
_computing_molecular_graphics 'Olex2 1.5 (Dolomanov et al., 2009)'
_computing_publication_material 'Olex2 1.5 (Dolomanov et al., 2009)'
_computing_structure_refinement 'SHELXL 2018/3 (Sheldrick, 2015)'
_computing_structure_solution 'XS (Sheldrick, 2008)'
_diffrn_ambient_temperature 296.15
_diffrn_detector 'CCD plate'
_diffrn_detector_area_resol_mean 15.9784
_diffrn_detector_type Eos
_diffrn_measured_fraction_theta_full 0.998
_diffrn_measured_fraction_theta_max 0.998
_diffrn_measurement_details
;
List of Runs (angles in degrees, time in seconds):

  # Type    Start    End  Width  t~exp~   \w     \q     \k     \f   Frames
#--------------------------------------------------------------------------
  1  \w    -51.00  38.00   1.00    5.00    --   17.61 -57.00  30.00   89
  2  \w    -19.00  31.00   1.00    5.00    --   17.61  90.00  65.00   50
  3  \w     -4.00  86.00   1.00    5.00    --   17.61  57.00 -30.00   90
  4  \w    -40.00  49.00   1.00    5.00    --  -19.88  57.00 -90.00   89
  5  \w    -89.00   2.00   1.00    5.00    --  -19.88 -57.00  60.00   91
  6  \w    -89.00   2.00   1.00    5.00    --  -19.88 -57.00 150.00   91
  7  \w    -20.00  60.00   1.00    5.00    --   17.61 -99.00 -30.00   80
  8  \w    -51.00  38.00   1.00    5.00    --   17.61 -57.00-180.00   89
;
_diffrn_measurement_device 'four-circle diffractometer'
_diffrn_measurement_device_type 'SuperNova, Single source at offset, Eos'
_diffrn_measurement_method '\w scans'
_diffrn_orient_matrix_type 'CrysAlisPro convention (1999,Acta A55,543-557)'
_diffrn_orient_matrix_UB_11 -0.0269859000
_diffrn_orient_matrix_UB_12 0.0087697000
_diffrn_orient_matrix_UB_13 0.0483652000
_diffrn_orient_matrix_UB_21 0.0106406000
_diffrn_orient_matrix_UB_22 0.0861764000
_diffrn_orient_matrix_UB_23 0.0073113000
_diffrn_orient_matrix_UB_31 -0.0917131000
_diffrn_orient_matrix_UB_32 -0.0030442000
_diffrn_orient_matrix_UB_33 -0.0224964000
_diffrn_radiation_monochromator mirror
_diffrn_radiation_probe x-ray
_diffrn_radiation_type 'Mo K\a'
_diffrn_radiation_wavelength 0.71073
_diffrn_reflns_av_R_equivalents 0.0394
_diffrn_reflns_av_unetI/netI 0.0450
_diffrn_reflns_Laue_measured_fraction_full 0.998
_diffrn_reflns_Laue_measured_fraction_max 0.998
_diffrn_reflns_limit_h_max 8
_diffrn_reflns_limit_h_min -8
_diffrn_reflns_limit_k_max 10
_diffrn_reflns_limit_k_min -10
_diffrn_reflns_limit_l_max 16
_diffrn_reflns_limit_l_min -16
_diffrn_reflns_number 9761
_diffrn_reflns_point_group_measured_fraction_full 0.998
_diffrn_reflns_point_group_measured_fraction_max 0.998
_diffrn_reflns_theta_full 24.998
_diffrn_reflns_theta_max 24.998
_diffrn_reflns_theta_min 3.377
_diffrn_source 'micro-focus sealed X-ray tube'
_diffrn_source_type 'SuperNova (Mo) X-ray Source'
_exptl_absorpt_coefficient_mu 1.865
_exptl_absorpt_correction_T_max 1.00000
_exptl_absorpt_correction_T_min 0.74388
_exptl_absorpt_correction_type multi-scan
_exptl_absorpt_process_details
;
CrysAlisPro 1.171.38.43 (Rigaku Oxford Diffraction, 2015)
Empirical absorption correction using spherical harmonics,
 implemented in SCALE3 ABSPACK scaling algorithm.
;
_exptl_crystal_colour 'dull yellowish yellow'
_exptl_crystal_colour_lustre dull
_exptl_crystal_colour_modifier yellowish
_exptl_crystal_colour_primary yellow
_exptl_crystal_density_diffrn 1.815
_exptl_crystal_density_method 'not measured'
_exptl_crystal_description plate
_exptl_crystal_F_000 448
_exptl_crystal_preparation 'heated 343k'
_exptl_crystal_size_max 0.21
_exptl_crystal_size_mid 0.13
_exptl_crystal_size_min 0.11
_refine_diff_density_max 0.475
_refine_diff_density_min -0.384
_refine_diff_density_rms 0.078
_refine_ls_extinction_method none
_refine_ls_goodness_of_fit_ref 1.011
_refine_ls_hydrogen_treatment constr
_refine_ls_matrix_type full
_refine_ls_number_parameters 200
_refine_ls_number_reflns 2918
_refine_ls_number_restraints 0
_refine_ls_restrained_S_all 1.011
_refine_ls_R_factor_all 0.0422
_refine_ls_R_factor_gt 0.0305
_refine_ls_shift/su_max 0.001
_refine_ls_shift/su_mean 0.000
_refine_ls_structure_factor_coef Fsqd
_refine_ls_weighting_details 'w=1/[\s^2^(Fo^2^)+(0.0288P)^2^+0.1341P] where P=(Fo^2^+2Fc^2^)/3'
_refine_ls_weighting_scheme calc
_refine_ls_wR_factor_gt 0.0640
_refine_ls_wR_factor_ref 0.0696
_reflns_Friedel_coverage 0.000
_reflns_number_gt 2459
_reflns_number_total 2918
_reflns_threshold_expression 'I > 2\s(I)'
_cod_data_source_file d2dt03374g2.cif
_cod_data_source_block c3
_cod_depositor_comments 'Adding full bibliography for 7711878--7711882.cif.'
_cod_database_code 7711881
_shelx_shelxl_version_number 2018/3
_shelx_space_group_comment
;
The symmetry employed for this shelxl refinement is uniquely defined
by the following loop, which should always be used as a source of
symmetry information in preference to the above space-group names.
They are only intended as comments.
;
_shelx_estimated_absorpt_t_max 0.821
_shelx_estimated_absorpt_t_min 0.695
_olex2_refinement_description
;
1. Fixed Uiso
 At 1.2 times of:
  All C(H) groups, All N(H) groups
 At 1.5 times of:
  All C(H,H,H) groups
2.a Aromatic/amide H refined with riding coordinates:
 N4(H4), C00D(H00D), C00E(H00E), C00G(H00G), C00H(H00H), C00I(H00I),
 C00J(H00J), C00K(H00K), C00L(H00L), C00M(H00M)
2.b Idealised Me refined as rotating group:
 C00F(H00A,H00B,H00C)
;
_olex2_submission_special_instructions 'No special instructions were received'
_oxdiff_exptl_absorpt_empirical_details
;
Empirical correction (ABSPACK) includes:
- Absorption correction using spherical harmonics
- Frame scaling
;
_oxdiff_exptl_absorpt_empirical_full_max 1.359
_oxdiff_exptl_absorpt_empirical_full_min 0.794

loop_
_space_group_symop_operation_xyz
'x, y, z'
'-x, -y, -z'

loop_
_atom_site_label
_atom_site_type_symbol
_atom_site_fract_x
_atom_site_fract_y
_atom_site_fract_z
_atom_site_U_iso_or_equiv
_atom_site_adp_type
_atom_site_occupancy
_atom_site_site_symmetry_order
_atom_site_calc_flag
_atom_site_refinement_flags_posn
_atom_site_refinement_flags_adp
_atom_site_refinement_flags_occupancy
_atom_site_disorder_assembly
_atom_site_disorder_group
In1 In 0.74522(4) 0.30724(3) 0.73977(2) 0.03946(11) Uani 1 1 d . . . . .
Cl1 Cl 0.92196(16) 0.25039(14) 0.88286(8) 0.0621(3) Uani 1 1 d . . . . .
S1 S 0.88124(17) 0.14552(14) 0.60161(9) 0.0601(3) Uani 1 1 d . . . . .
Cl2 Cl 0.44687(15) 0.18106(14) 0.72956(13) 0.0808(4) Uani 1 1 d . . . . .
N3 N 0.7653(4) 0.4061(3) 0.5312(2) 0.0359(7) Uani 1 1 d . . . . .
N2 N 0.7386(4) 0.4644(3) 0.6290(2) 0.0334(7) Uani 1 1 d . . . . .
N1 N 0.6965(4) 0.5608(4) 0.8205(2) 0.0399(8) Uani 1 1 d . . . . .
N4 N 0.8505(4) 0.1914(4) 0.4186(2) 0.0424(8) Uani 1 1 d . . . . .
H4 H 0.877797 0.093005 0.411267 0.051 Uiso 1 1 calc R U . . .
C009 C 0.6933(4) 0.6109(4) 0.6545(3) 0.0344(9) Uani 1 1 d . . . . .
C00A C 0.8238(5) 0.2625(4) 0.5138(3) 0.0360(9) Uani 1 1 d . . . . .
C00B C 0.6715(5) 0.6669(4) 0.7618(3) 0.0376(9) Uani 1 1 d . . . . .
C00C C 0.8420(4) 0.2487(4) 0.3296(3) 0.0354(9) Uani 1 1 d . . . . .
C00D C 0.8052(5) 0.4048(5) 0.3231(3) 0.0425(10) Uani 1 1 d . . . . .
H00D H 0.779500 0.479052 0.379238 0.051 Uiso 1 1 calc R U . . .
C00E C 0.8786(5) 0.1402(5) 0.2440(3) 0.0413(9) Uani 1 1 d . . . . .
H00E H 0.902113 0.035145 0.247503 0.050 Uiso 1 1 calc R U . . .
C00F C 0.6694(5) 0.7181(5) 0.5830(3) 0.0494(11) Uani 1 1 d . . . . .
H00A H 0.744050 0.689247 0.531649 0.074 Uiso 1 1 calc R U . . .
H00B H 0.704088 0.829928 0.619295 0.074 Uiso 1 1 calc R U . . .
H00C H 0.544563 0.704543 0.551767 0.074 Uiso 1 1 calc R U . . .
C00G C 0.6322(5) 0.8234(5) 0.8026(3) 0.0500(11) Uani 1 1 d . . . . .
H00G H 0.611839 0.896116 0.761654 0.060 Uiso 1 1 calc R U . . .
C00H C 0.6852(5) 0.6063(5) 0.9190(3) 0.0527(11) Uani 1 1 d . . . . .
H00H H 0.701957 0.531182 0.958719 0.063 Uiso 1 1 calc R U . . .
C00I C 0.8802(5) 0.1864(5) 0.1547(3) 0.0510(11) Uani 1 1 d . . . . .
H00I H 0.904728 0.112733 0.097933 0.061 Uiso 1 1 calc R U . . .
C00J C 0.8458(5) 0.3414(6) 0.1484(3) 0.0534(11) Uani 1 1 d . . . . .
H00J H 0.848560 0.373434 0.087977 0.064 Uiso 1 1 calc R U . . .
C00K C 0.8075(5) 0.4479(5) 0.2319(3) 0.0485(10) Uani 1 1 d . . . . .
H00K H 0.782231 0.552016 0.227118 0.058 Uiso 1 1 calc R U . . .
C00L C 0.6238(6) 0.8694(5) 0.9046(4) 0.0579(13) Uani 1 1 d . . . . .
H00L H 0.600560 0.974798 0.933396 0.070 Uiso 1 1 calc R U . . .
C00M C 0.6496(6) 0.7601(6) 0.9636(4) 0.0610(13) Uani 1 1 d . . . . .
H00M H 0.643089 0.789501 1.032560 0.073 Uiso 1 1 calc R U . . .

loop_
_atom_site_aniso_label
_atom_site_aniso_U_11
_atom_site_aniso_U_22
_atom_site_aniso_U_33
_atom_site_aniso_U_23
_atom_site_aniso_U_13
_atom_site_aniso_U_12
In1 0.05039(19) 0.03150(16) 0.04112(19) 0.01267(12) 0.01225(13) 0.01240(12)
Cl1 0.0866(8) 0.0626(7) 0.0436(7) 0.0214(5) 0.0064(6) 0.0282(6)
S1 0.1017(9) 0.0486(7) 0.0459(7) 0.0218(5) 0.0282(6) 0.0441(7)
Cl2 0.0549(7) 0.0494(7) 0.1408(13) 0.0232(8) 0.0262(8) 0.0038(6)
N3 0.0399(17) 0.0305(16) 0.0381(19) 0.0088(14) 0.0061(14) 0.0084(14)
N2 0.0362(16) 0.0276(16) 0.0374(18) 0.0078(13) 0.0079(14) 0.0070(13)
N1 0.0416(18) 0.0360(18) 0.041(2) 0.0037(15) 0.0079(15) 0.0125(14)
N4 0.058(2) 0.0314(17) 0.041(2) 0.0088(15) 0.0134(16) 0.0147(15)
C009 0.0309(19) 0.0274(19) 0.044(2) 0.0096(17) 0.0019(16) 0.0051(15)
C00A 0.038(2) 0.035(2) 0.038(2) 0.0130(17) 0.0070(17) 0.0084(16)
C00B 0.0301(19) 0.030(2) 0.050(3) 0.0052(18) 0.0028(17) 0.0045(16)
C00C 0.0327(19) 0.040(2) 0.036(2) 0.0128(17) 0.0080(16) 0.0066(16)
C00D 0.045(2) 0.042(2) 0.043(2) 0.0120(19) 0.0096(18) 0.0101(18)
C00E 0.041(2) 0.040(2) 0.043(2) 0.0105(19) 0.0056(18) 0.0076(17)
C00F 0.052(2) 0.038(2) 0.060(3) 0.014(2) 0.005(2) 0.0113(19)
C00G 0.052(2) 0.038(2) 0.061(3) 0.010(2) 0.011(2) 0.0129(19)
C00H 0.064(3) 0.053(3) 0.044(3) 0.010(2) 0.011(2) 0.022(2)
C00I 0.048(2) 0.065(3) 0.038(3) 0.006(2) 0.0071(19) 0.009(2)
C00J 0.058(3) 0.069(3) 0.040(3) 0.024(2) 0.008(2) 0.010(2)
C00K 0.051(2) 0.050(3) 0.052(3) 0.025(2) 0.008(2) 0.015(2)
C00L 0.063(3) 0.042(3) 0.066(3) -0.003(2) 0.020(2) 0.016(2)
C00M 0.070(3) 0.060(3) 0.051(3) 0.000(2) 0.018(2) 0.021(2)

loop_
_atom_type_symbol
_atom_type_description
_atom_type_scat_dispersion_real
_atom_type_scat_dispersion_imag
_atom_type_scat_source
C C 0.0033 0.0016 'International Tables Vol C Tables 4.2.6.8 and 6.1.1.4'
H H 0.0000 0.0000 'International Tables Vol C Tables 4.2.6.8 and 6.1.1.4'
Cl Cl 0.1484 0.1585 'International Tables Vol C Tables 4.2.6.8 and 6.1.1.4'
In In -0.7276 1.3100 'International Tables Vol C Tables 4.2.6.8 and 6.1.1.4'
N N 0.0061 0.0033 'International Tables Vol C Tables 4.2.6.8 and 6.1.1.4'
S S 0.1246 0.1234 'International Tables Vol C Tables 4.2.6.8 and 6.1.1.4'

loop_
_geom_angle_atom_site_label_1
_geom_angle_atom_site_label_2
_geom_angle_atom_site_label_3
_geom_angle
_geom_angle_site_symmetry_1
_geom_angle_site_symmetry_3
_geom_angle_publ_flag
Cl1 In1 S1 100.33(4) . . ?
Cl2 In1 Cl1 106.54(5) . . ?
Cl2 In1 S1 107.73(5) . . ?
N2 In1 Cl1 144.03(8) . . ?
N2 In1 S1 77.47(7) . . ?
N2 In1 Cl2 108.27(8) . . ?
N2 In1 N1 71.89(11) . . ?
N1 In1 Cl1 95.55(9) . . ?
N1 In1 S1 145.64(9) . . ?
N1 In1 Cl2 96.47(8) . . ?
C00A S1 In1 96.20(12) . . ?
C00A N3 N2 114.3(3) . . ?
N3 N2 In1 121.9(2) . . ?
C009 N2 In1 119.5(2) . . ?
C009 N2 N3 118.3(3) . . ?
C00B N1 In1 115.6(2) . . ?
C00H N1 In1 124.4(3) . . ?
C00H N1 C00B 119.9(3) . . ?
C00A N4 H4 114.0 . . ?
C00A N4 C00C 132.0(3) . . ?
C00C N4 H4 114.0 . . ?
N2 C009 C00B 115.2(3) . . ?
N2 C009 C00F 123.1(3) . . ?
C00B C009 C00F 121.6(3) . . ?
N3 C00A S1 127.6(3) . . ?
N3 C00A N4 119.2(3) . . ?
N4 C00A S1 113.2(3) . . ?
N1 C00B C009 117.1(3) . . ?
N1 C00B C00G 120.4(4) . . ?
C00G C00B C009 122.5(4) . . ?
C00D C00C N4 124.6(3) . . ?
C00D C00C C00E 119.1(4) . . ?
C00E C00C N4 116.2(3) . . ?
C00C C00D H00D 120.6 . . ?
C00K C00D C00C 118.9(4) . . ?
C00K C00D H00D 120.6 . . ?
C00C C00E H00E 119.7 . . ?
C00I C00E C00C 120.7(4) . . ?
C00I C00E H00E 119.7 . . ?
C009 C00F H00A 109.5 . . ?
C009 C00F H00B 109.5 . . ?
C009 C00F H00C 109.5 . . ?
H00A C00F H00B 109.5 . . ?
H00A C00F H00C 109.5 . . ?
H00B C00F H00C 109.5 . . ?
C00B C00G H00G 120.5 . . ?
C00L C00G C00B 119.1(4) . . ?
C00L C00G H00G 120.5 . . ?
N1 C00H H00H 119.0 . . ?
N1 C00H C00M 122.1(4) . . ?
C00M C00H H00H 119.0 . . ?
C00E C00I H00I 119.9 . . ?
C00E C00I C00J 120.3(4) . . ?
C00J C00I H00I 119.9 . . ?
C00I C00J H00J 120.3 . . ?
C00K C00J C00I 119.3(4) . . ?
C00K C00J H00J 120.3 . . ?
C00D C00K H00K 119.1 . . ?
C00J C00K C00D 121.7(4) . . ?
C00J C00K H00K 119.1 . . ?
C00G C00L H00L 120.0 . . ?
C00M C00L C00G 119.9(4) . . ?
C00M C00L H00L 120.0 . . ?
C00H C00M H00M 120.7 . . ?
C00L C00M C00H 118.6(4) . . ?
C00L C00M H00M 120.7 . . ?

loop_
_geom_bond_atom_site_label_1
_geom_bond_atom_site_label_2
_geom_bond_distance
_geom_bond_site_symmetry_2
_geom_bond_publ_flag
In1 Cl1 2.3749(11) . ?
In1 S1 2.4657(10) . ?
In1 Cl2 2.3718(12) . ?
In1 N2 2.232(3) . ?
In1 N1 2.263(3) . ?
S1 C00A 1.754(4) . ?
N3 N2 1.368(4) . ?
N3 C00A 1.306(4) . ?
N2 C009 1.295(4) . ?
N1 C00B 1.342(5) . ?
N1 C00H 1.334(5) . ?
N4 H4 0.8600 . ?
N4 C00A 1.357(5) . ?
N4 C00C 1.406(5) . ?
C009 C00B 1.475(5) . ?
C009 C00F 1.481(5) . ?
C00B C00G 1.387(5) . ?
C00C C00D 1.390(5) . ?
C00C C00E 1.391(5) . ?
C00D H00D 0.9300 . ?
C00D C00K 1.381(5) . ?
C00E H00E 0.9300 . ?
C00E C00I 1.368(6) . ?
C00F H00A 0.9600 . ?
C00F H00B 0.9600 . ?
C00F H00C 0.9600 . ?
C00G H00G 0.9300 . ?
C00G C00L 1.375(6) . ?
C00H H00H 0.9300 . ?
C00H C00M 1.370(5) . ?
C00I H00I 0.9300 . ?
C00I C00J 1.375(6) . ?
C00J H00J 0.9300 . ?
C00J C00K 1.367(5) . ?
C00K H00K 0.9300 . ?
C00L H00L 0.9300 . ?
C00L C00M 1.368(6) . ?
C00M H00M 0.9300 . ?

loop_
_geom_torsion_atom_site_label_1
_geom_torsion_atom_site_label_2
_geom_torsion_atom_site_label_3
_geom_torsion_atom_site_label_4
_geom_torsion
_geom_torsion_site_symmetry_1
_geom_torsion_site_symmetry_2
_geom_torsion_site_symmetry_3
_geom_torsion_site_symmetry_4
_geom_torsion_publ_flag
In1 S1 C00A N3 12.9(3) . . . . ?
In1 S1 C00A N4 -169.0(2) . . . . ?
In1 N2 C009 C00B 7.3(4) . . . . ?
In1 N2 C009 C00F -174.4(3) . . . . ?
In1 N1 C00B C009 -4.8(4) . . . . ?
In1 N1 C00B C00G 177.0(3) . . . . ?
In1 N1 C00H C00M -177.8(3) . . . . ?
N3 N2 C009 C00B -178.5(3) . . . . ?
N3 N2 C009 C00F -0.1(5) . . . . ?
N2 N3 C00A S1 -3.6(5) . . . . ?
N2 N3 C00A N4 178.4(3) . . . . ?
N2 C009 C00B N1 -1.4(5) . . . . ?
N2 C009 C00B C00G 176.7(3) . . . . ?
N1 C00B C00G C00L 1.6(6) . . . . ?
N1 C00H C00M C00L 0.5(7) . . . . ?
N4 C00C C00D C00K 177.6(3) . . . . ?
N4 C00C C00E C00I -177.6(3) . . . . ?
C009 C00B C00G C00L -176.5(3) . . . . ?
C00A N3 N2 In1 -10.8(4) . . . . ?
C00A N3 N2 C009 175.1(3) . . . . ?
C00A N4 C00C C00D 1.7(6) . . . . ?
C00A N4 C00C C00E 179.9(4) . . . . ?
C00B N1 C00H C00M -0.4(6) . . . . ?
C00B C00G C00L C00M -1.6(6) . . . . ?
C00C N4 C00A S1 -171.9(3) . . . . ?
C00C N4 C00A N3 6.3(6) . . . . ?
C00C C00D C00K C00J -0.4(6) . . . . ?
C00C C00E C00I C00J 0.1(6) . . . . ?
C00D C00C C00E C00I 0.7(5) . . . . ?
C00E C00C C00D C00K -0.5(5) . . . . ?
C00E C00I C00J C00K -0.9(6) . . . . ?
C00F C009 C00B N1 -179.8(3) . . . . ?
C00F C009 C00B C00G -1.6(5) . . . . ?
C00G C00L C00M C00H 0.6(7) . . . . ?
C00H N1 C00B C009 177.6(3) . . . . ?
C00H N1 C00B C00G -0.6(5) . . . . ?
C00I C00J C00K C00D 1.1(6) . . . . ?
